data_7243819
loop_
_publ_author_name
'Shi, Jianhang'
'Zhang, Hongxu'
'Wang, Peisen'
'Wang, Pai'
'Zha, Junjie'
'Liu, Yi'
'Gautam, Jagadis'
'Zhang, Lu-Nan'
'Wang, Yue'
'Xie, Ju'
'Ni, Lubin'
'Diao, Guowang'
'Wei, Yongge'

_publ_section_title
;
 Inorganic--organic hybrid supramolecular architectures based on Keggin
 polyoxometalates and crown ether: synthesis, crystal structure and
 electrochemical properties
;
_journal_issue 48
_journal_name_full CrystEngComm
_journal_page_first 8482
_journal_page_last 8489
_journal_paper_doi 10.1039/D1CE01203G
_journal_volume 23
_journal_year 2021
_chemical_formula_moiety 'C52 H102 K4 Mo12 N2 O64 Si'
_chemical_formula_sum 'C52 H102 K4 Mo12 N2 O64 Si'
_chemical_formula_weight 3115.12
_space_group_crystal_system monoclinic
_space_group_IT_number 14
_space_group_name_Hall '-P 2yn'
_space_group_name_H-M_alt 'P 1 21/n 1'
_atom_sites_solution_hydrogens geom
_atom_sites_solution_primary dual
_audit_creation_date 2021-01-18
_audit_creation_method
;
Olex2 1.3
(compiled 2020.06.28 svn.raecde09e for OlexSys, GUI svn.r6132)
;
_audit_update_record
;
2021-05-28 deposited with the CCDC.	2021-10-28 downloaded from the CCDC.
;
_cell_angle_alpha 90
_cell_angle_beta 106.4610(10)
_cell_angle_gamma 90
_cell_formula_units_Z 2
_cell_length_a 13.9162(5)
_cell_length_b 25.5541(10)
_cell_length_c 14.1871(5)
_cell_measurement_reflns_used 9830
_cell_measurement_temperature 273.15
_cell_measurement_theta_max 27.32
_cell_measurement_theta_min 2.41
_cell_volume 4838.4(3)
_computing_cell_refinement 'SAINT v8.37A (Bruker, 2015)'
_computing_data_reduction 'SAINT v8.37A (Bruker, 2015)'
_computing_molecular_graphics 'Olex2 1.3 (Dolomanov et al., 2009)'
_computing_publication_material 'Olex2 1.3 (Dolomanov et al., 2009)'
_computing_structure_refinement 'XL  (Sheldrick, 2008)'
_computing_structure_solution 'SHELXT 2014/5 (Sheldrick, 2014)'
_diffrn_ambient_temperature 273.15
_diffrn_measured_fraction_theta_full 0.998
_diffrn_measured_fraction_theta_max 0.994
_diffrn_measurement_device_type 'Bruker APEX-II CCD'
_diffrn_measurement_method '\f and \w scans'
_diffrn_radiation_type MoK\a
_diffrn_radiation_wavelength 0.71073
_diffrn_reflns_av_R_equivalents 0.0342
_diffrn_reflns_av_unetI/netI 0.0354
_diffrn_reflns_Laue_measured_fraction_full 0.998
_diffrn_reflns_Laue_measured_fraction_max 0.994
_diffrn_reflns_limit_h_max 17
_diffrn_reflns_limit_h_min -18
_diffrn_reflns_limit_k_max 33
_diffrn_reflns_limit_k_min -27
_diffrn_reflns_limit_l_max 17
_diffrn_reflns_limit_l_min -18
_diffrn_reflns_number 48940
_diffrn_reflns_point_group_measured_fraction_full 0.998
_diffrn_reflns_point_group_measured_fraction_max 0.994
_diffrn_reflns_theta_full 25.242
_diffrn_reflns_theta_max 27.537
_diffrn_reflns_theta_min 2.187
_diffrn_source_current 1.0
_diffrn_source_power 0.05
_diffrn_source_voltage 50.0
_diffrn_standards_number 0
_exptl_absorpt_coefficient_mu 1.789
_exptl_absorpt_correction_T_max 0.7456
_exptl_absorpt_correction_T_min 0.6788
_exptl_absorpt_correction_type multi-scan
_exptl_absorpt_process_details
;
SADABS-2016/2 (Bruker,2016/2) was used for absorption correction.
wR2(int) was 0.0781 before and 0.0471 after correction.
The Ratio of minimum to maximum transmission is 0.9104.
The \l/2 correction factor is Not present.
;
_exptl_crystal_colour 'clear light yellow'
_exptl_crystal_colour_lustre clear
_exptl_crystal_colour_modifier light
_exptl_crystal_colour_primary yellow
_exptl_crystal_density_diffrn 2.138
_exptl_crystal_description block
_exptl_crystal_F_000 3068
_exptl_crystal_size_max 0.29
_exptl_crystal_size_mid 0.27
_exptl_crystal_size_min 0.26
_refine_diff_density_max 1.563
_refine_diff_density_min -1.791
_refine_diff_density_rms 0.144
_refine_ls_extinction_method none
_refine_ls_goodness_of_fit_ref 1.041
_refine_ls_hydrogen_treatment constr
_refine_ls_matrix_type full
_refine_ls_number_parameters 614
_refine_ls_number_reflns 11082
_refine_ls_number_restraints 0
_refine_ls_restrained_S_all 1.041
_refine_ls_R_factor_all 0.0754
_refine_ls_R_factor_gt 0.0556
_refine_ls_shift/su_max 0.001
_refine_ls_shift/su_mean 0.000
_refine_ls_structure_factor_coef Fsqd
_refine_ls_weighting_details 'w=1/[\s^2^(Fo^2^)+(0.0182P)^2^+45.8560P] where P=(Fo^2^+2Fc^2^)/3'
_refine_ls_weighting_scheme calc
_refine_ls_wR_factor_gt 0.1054
_refine_ls_wR_factor_ref 0.1138
_reflns_Friedel_coverage 0.000
_reflns_number_gt 8900
_reflns_number_total 11082
_reflns_threshold_expression 'I > 2\s(I)'
_cod_data_source_file d1ce01203g2.cif
_cod_data_source_block 2CH3CN_Crown_3Crown_SiMo12
_cod_depositor_comments 'Adding full bibliography for 7243819--7243820.cif.'
_cod_database_code 7243819
_shelx_shelxl_version_number 2017/1
_shelx_space_group_comment
;
The symmetry employed for this shelxl refinement is uniquely defined
by the following loop, which should always be used as a source of
symmetry information in preference to the above space-group names.
They are only intended as comments.
;
_shelx_estimated_absorpt_t_max 0.653
_shelx_estimated_absorpt_t_min 0.625
_olex2_refinement_description
;
1. Fixed Uiso
 At 1.2 times of:
  All C(H,H) groups
 At 1.5 times of:
  All C(H,H,H) groups
2. Others
 Fixed Sof: O22(0.5) O24(0.5) O30(0.5) O31(0.5)
3.a Secondary CH2 refined with riding coordinates:
 C1(H1A,H1B), C2(H2A,H2B), C3(H3A,H3B), C4(H4A,H4B), C5(H5A,H5B), C6(H6A,H6B),
 C7(H7A,H7B), C8(H8A,H8B), C9(H9A,H9B), C10(H10A,H10B), C11(H11A,H11B),
 C12(H12A,H12B), C13(H13A,H13B), C14(H14A,H14B), C15(H15A,H15B), C16(H16A,H16B),
  C17(H17A,H17B), C18(H18A,H18B), C19(H19A,H19B), C20(H20A,H20B), C21(H21A,
 H21B), C22(H22A,H22B), C23(H23A,H23B), C24(H24A,H24B)
3.b Idealised Me refined as rotating group:
 C26(H26A,H26B,H26C)
;
_olex2_submission_special_instructions 'No special instructions were received'

loop_
_space_group_symop_operation_xyz
'x, y, z'
'-x+1/2, y+1/2, -z+1/2'
'-x, -y, -z'
'x-1/2, -y-1/2, z-1/2'

loop_
_atom_site_label
_atom_site_type_symbol
_atom_site_fract_x
_atom_site_fract_y
_atom_site_fract_z
_atom_site_U_iso_or_equiv
_atom_site_adp_type
_atom_site_occupancy
_atom_site_site_symmetry_order
_atom_site_calc_flag
_atom_site_refinement_flags_posn
_atom_site_refinement_flags_adp
_atom_site_refinement_flags_occupancy
_atom_site_disorder_assembly
_atom_site_disorder_group
Mo1 Mo 0.08106(5) 0.62774(2) 0.56607(5) 0.04843(18) Uani 1 1 d . . . . .
Mo2 Mo 0.25605(4) 0.52383(2) 0.61560(4) 0.03999(15) Uani 1 1 d . . . . .
Mo3 Mo 0.14678(4) 0.56625(2) 0.37049(4) 0.03362(13) Uani 1 1 d . . . . .
Mo4 Mo 0.17816(4) 0.39944(2) 0.51425(5) 0.03882(15) Uani 1 1 d . . . . .
Mo5 Mo 0.03057(4) 0.44564(2) 0.28221(4) 0.03187(13) Uani 1 1 d . . . . .
Mo6 Mo -0.11795(4) 0.55888(2) 0.27029(3) 0.02629(11) Uani 1 1 d . . . . .
K1 K 0.30122(14) 0.64159(9) 0.15859(16) 0.0693(5) Uani 1 1 d . . . . .
K2 K 0.46262(13) 0.64277(6) 0.70639(12) 0.0475(4) Uani 1 1 d . . . . .
Si1 Si 0.000000 0.500000 0.500000 0.0215(4) Uani 1 2 d S . P . .
O1 O 0.3740(4) 0.7389(2) 0.5997(4) 0.0567(14) Uani 1 1 d . . . . .
O2 O 0.4349(5) 0.7387(2) 0.8047(4) 0.0749(19) Uani 1 1 d . . . . .
O3 O 0.6023(5) 0.6779(2) 0.8958(4) 0.0688(17) Uani 1 1 d . . . . .
O4 O 0.6404(4) 0.5876(2) 0.8009(4) 0.0586(14) Uani 1 1 d . . . . .
O5 O 0.5759(4) 0.5905(2) 0.5961(4) 0.0504(12) Uani 1 1 d . . . . .
O6 O 0.4103(4) 0.6511(2) 0.5017(4) 0.0517(13) Uani 1 1 d . . . . .
O7 O 0.4935(5) 0.6039(4) 0.1562(6) 0.101(3) Uani 1 1 d . . . . .
O8 O 0.4775(5) 0.7020(4) 0.2368(6) 0.101(3) Uani 1 1 d . . . . .
O9 O 0.2923(6) 0.7512(3) 0.1728(7) 0.108(3) Uani 1 1 d . . . . .
O10 O 0.1177(4) 0.6947(3) 0.1045(5) 0.0755(18) Uani 1 1 d . . . . .
O11 O 0.1332(4) 0.5960(2) 0.0284(4) 0.0600(14) Uani 1 1 d . . . . .
O12 O 0.3174(6) 0.5433(3) 0.0788(5) 0.084(2) Uani 1 1 d . . . . .
O13 O 0.2087(4) 0.5998(2) 0.3059(4) 0.0572(15) Uani 1 1 d . . . . .
O14 O 0.1272(3) 0.50407(18) 0.3058(5) 0.0580(15) Uani 1 1 d . . . . .
O15 O 0.0068(3) 0.58480(19) 0.2918(5) 0.0559(15) Uani 1 1 d . . . . .
O16 O 0.2442(6) 0.5444(3) 0.4750(4) 0.109(3) Uani 1 1 d . . . . .
O17 O 0.1167(6) 0.6234(3) 0.4522(4) 0.109(3) Uani 1 1 d . . . . .
O18 O 0.0551(4) 0.4202(2) 0.1839(4) 0.0629(17) Uani 1 1 d . . . . .
O19 O -0.0685(3) 0.49172(18) 0.2291(5) 0.0578(15) Uani 1 1 d . . . . .
O20 O -0.1769(5) 0.5822(2) 0.1604(4) 0.078(2) Uani 1 1 d . . . . .
O21 O 0.1454(4) 0.4128(3) 0.3844(5) 0.114(3) Uani 1 1 d . . . . .
O22 O 0.0066(5) 0.5132(3) 0.3963(5) 0.0197(15) Uani 0.5 1 d . . P . .
O23 O -0.1605(5) 0.6027(2) 0.3506(5) 0.084(2) Uani 1 1 d . . . . .
O24 O 0.0959(5) 0.5416(3) 0.5051(5) 0.0182(14) Uani 0.5 1 d . . P . .
O25 O 0.3785(3) 0.5341(2) 0.6603(3) 0.0503(13) Uani 1 1 d . . . . .
O26 O 0.1246(3) 0.68646(16) 0.6077(3) 0.0387(10) Uani 1 1 d . . . . .
O27 O 0.2052(7) 0.5873(3) 0.6300(4) 0.121(4) Uani 1 1 d . . . . .
O28 O 0.2252(5) 0.4912(2) 0.7159(6) 0.086(2) Uani 1 1 d . . . . .
O29 O -0.0500(4) 0.6409(3) 0.5118(5) 0.112(3) Uani 1 1 d . . . . .
O30 O -0.1000(5) 0.5259(3) 0.4272(5) 0.0191(14) Uani 0.5 1 d . . P . .
O31 O 0.0278(5) 0.4462(3) 0.4442(5) 0.0185(14) Uani 0.5 1 d . . P . .
O32 O -0.0491(4) 0.3959(3) 0.3134(5) 0.121(4) Uani 1 1 d . . . . .
O33 O 0.2620(5) 0.4543(2) 0.5543(5) 0.080(2) Uani 1 1 d . . . . .
O34 O 0.2552(4) 0.34901(19) 0.5271(4) 0.0525(13) Uani 1 1 d . . . . .
N1 N 0.3687(10) 0.6073(5) 0.8510(10) 0.137(4) Uiso 1 1 d . . . . .
C1 C 0.4129(10) 0.5301(5) 0.0656(11) 0.114(5) Uani 1 1 d . . . . .
H1A H 0.421113 0.547240 0.007433 0.136 Uiso 1 1 calc R U . . .
H1B H 0.417274 0.492568 0.057187 0.136 Uiso 1 1 calc R U . . .
C2 C 0.4937(10) 0.5477(7) 0.1550(12) 0.134(6) Uani 1 1 d . . . . .
H2A H 0.480783 0.534160 0.214092 0.161 Uiso 1 1 calc R U . . .
H2B H 0.558391 0.534824 0.152126 0.161 Uiso 1 1 calc R U . . .
C3 C 0.5716(8) 0.6241(7) 0.2318(9) 0.119(6) Uani 1 1 d . . . . .
H3A H 0.635128 0.612005 0.224360 0.142 Uiso 1 1 calc R U . . .
H3B H 0.565785 0.611542 0.294521 0.142 Uiso 1 1 calc R U . . .
C4 C 0.5693(8) 0.6815(8) 0.2305(9) 0.121(6) Uani 1 1 d . . . . .
H4A H 0.622760 0.694557 0.285218 0.145 Uiso 1 1 calc R U . . .
H4B H 0.581616 0.693730 0.170320 0.145 Uiso 1 1 calc R U . . .
C5 C 0.4665(10) 0.7562(6) 0.2175(10) 0.114(5) Uani 1 1 d . . . . .
H5A H 0.472973 0.762827 0.152243 0.137 Uiso 1 1 calc R U . . .
H5B H 0.520367 0.774588 0.264178 0.137 Uiso 1 1 calc R U . . .
C6 C 0.3718(11) 0.7770(5) 0.2233(12) 0.128(6) Uani 1 1 d . . . . .
H6A H 0.372134 0.777613 0.291751 0.154 Uiso 1 1 calc R U . . .
H6B H 0.366213 0.812953 0.200217 0.154 Uiso 1 1 calc R U . . .
C7 C 0.1993(9) 0.7727(5) 0.1710(11) 0.105(4) Uani 1 1 d . . . . .
H7A H 0.200684 0.810294 0.161827 0.127 Uiso 1 1 calc R U . . .
H7B H 0.185085 0.766010 0.232975 0.127 Uiso 1 1 calc R U . . .
C8 C 0.1215(9) 0.7494(5) 0.0909(11) 0.107(4) Uani 1 1 d . . . . .
H8A H 0.057193 0.764861 0.088488 0.128 Uiso 1 1 calc R U . . .
H8B H 0.135432 0.756606 0.028855 0.128 Uiso 1 1 calc R U . . .
C9 C 0.0371(7) 0.6695(5) 0.0364(8) 0.087(3) Uani 1 1 d . . . . .
H9A H 0.037669 0.678242 -0.029975 0.104 Uiso 1 1 calc R U . . .
H9B H -0.025792 0.681544 0.045432 0.104 Uiso 1 1 calc R U . . .
C10 C 0.0449(7) 0.6127(5) 0.0498(7) 0.074(3) Uani 1 1 d . . . . .
H10A H 0.047736 0.603696 0.116977 0.089 Uiso 1 1 calc R U . . .
H10B H -0.013063 0.595660 0.006139 0.089 Uiso 1 1 calc R U . . .
C11 C 0.1403(8) 0.5408(4) 0.0246(8) 0.081(3) Uani 1 1 d . . . . .
H11A H 0.082866 0.526683 -0.024676 0.097 Uiso 1 1 calc R U . . .
H11B H 0.141813 0.525663 0.087791 0.097 Uiso 1 1 calc R U . . .
C12 C 0.2349(10) 0.5278(4) -0.0009(9) 0.093(3) Uani 1 1 d . . . . .
H12A H 0.238116 0.490455 -0.012302 0.112 Uiso 1 1 calc R U . . .
H12B H 0.236698 0.546080 -0.060239 0.112 Uiso 1 1 calc R U . . .
C13 C 0.3632(6) 0.6951(3) 0.4502(6) 0.056(2) Uani 1 1 d . . . . .
H13A H 0.317101 0.684282 0.388227 0.067 Uiso 1 1 calc R U . . .
H13B H 0.413024 0.717918 0.435906 0.067 Uiso 1 1 calc R U . . .
C14 C 0.3074(6) 0.7242(3) 0.5090(6) 0.056(2) Uani 1 1 d . . . . .
H14A H 0.276487 0.755121 0.473403 0.067 Uiso 1 1 calc R U . . .
H14B H 0.254796 0.702218 0.520089 0.067 Uiso 1 1 calc R U . . .
C15 C 0.4686(7) 0.6242(4) 0.4497(6) 0.061(2) Uani 1 1 d . . . . .
H15A H 0.522375 0.646753 0.442855 0.073 Uiso 1 1 calc R U . . .
H15B H 0.427101 0.615291 0.384420 0.073 Uiso 1 1 calc R U . . .
C16 C 0.5113(6) 0.5760(3) 0.5032(6) 0.054(2) Uani 1 1 d . . . . .
H16A H 0.457947 0.553709 0.511829 0.065 Uiso 1 1 calc R U . . .
H16B H 0.548447 0.556685 0.466118 0.065 Uiso 1 1 calc R U . . .
C17 C 0.6238(6) 0.5460(3) 0.6489(6) 0.062(2) Uani 1 1 d . . . . .
H17A H 0.659425 0.527086 0.609850 0.075 Uiso 1 1 calc R U . . .
H17B H 0.574151 0.522765 0.662168 0.075 Uiso 1 1 calc R U . . .
C18 C 0.6946(6) 0.5629(4) 0.7419(6) 0.067(2) Uani 1 1 d . . . . .
H18A H 0.730747 0.532874 0.776312 0.080 Uiso 1 1 calc R U . . .
H18B H 0.742862 0.587170 0.728800 0.080 Uiso 1 1 calc R U . . .
C19 C 0.7073(7) 0.6083(4) 0.8883(7) 0.074(3) Uani 1 1 d . . . . .
H19A H 0.751232 0.634031 0.871730 0.088 Uiso 1 1 calc R U . . .
H19B H 0.748327 0.580551 0.925774 0.088 Uiso 1 1 calc R U . . .
C20 C 0.6476(8) 0.6330(4) 0.9470(7) 0.079(3) Uani 1 1 d . . . . .
H20A H 0.596841 0.608935 0.955479 0.094 Uiso 1 1 calc R U . . .
H20B H 0.690410 0.642597 1.011368 0.094 Uiso 1 1 calc R U . . .
C21 C 0.5483(8) 0.7060(4) 0.9496(7) 0.081(3) Uani 1 1 d . . . . .
H21A H 0.592511 0.715773 1.013238 0.098 Uiso 1 1 calc R U . . .
H21B H 0.495072 0.684338 0.960136 0.098 Uiso 1 1 calc R U . . .
C22 C 0.5060(9) 0.7528(4) 0.8947(8) 0.087(3) Uani 1 1 d . . . . .
H22A H 0.473616 0.773974 0.933669 0.105 Uiso 1 1 calc R U . . .
H22B H 0.559078 0.773457 0.881286 0.105 Uiso 1 1 calc R U . . .
C23 C 0.3986(8) 0.7843(4) 0.7479(8) 0.084(3) Uani 1 1 d . . . . .
H23A H 0.453923 0.802564 0.733563 0.101 Uiso 1 1 calc R U . . .
H23B H 0.368042 0.807682 0.784906 0.101 Uiso 1 1 calc R U . . .
C24 C 0.3259(8) 0.7696(4) 0.6574(8) 0.079(3) Uani 1 1 d . . . . .
H24A H 0.272421 0.749542 0.671558 0.094 Uiso 1 1 calc R U . . .
H24B H 0.296841 0.800726 0.621302 0.094 Uiso 1 1 calc R U . . .
C25 C 0.3062(14) 0.6347(7) 0.8509(12) 0.138(6) Uiso 1 1 d . . . . .
C26 C 0.2146(15) 0.6647(8) 0.8642(14) 0.185(8) Uiso 1 1 d . . . . .
H26A H 0.236411 0.689888 0.916060 0.277 Uiso 1 1 calc R U . . .
H26B H 0.169161 0.640452 0.880664 0.277 Uiso 1 1 calc R U . . .
H26C H 0.181209 0.682366 0.804125 0.277 Uiso 1 1 calc R U . . .

loop_
_atom_site_aniso_label
_atom_site_aniso_U_11
_atom_site_aniso_U_22
_atom_site_aniso_U_33
_atom_site_aniso_U_23
_atom_site_aniso_U_13
_atom_site_aniso_U_12
Mo1 0.0606(4) 0.0200(3) 0.0468(4) 0.0008(2) -0.0137(3) -0.0088(3)
Mo2 0.0191(2) 0.0465(3) 0.0469(3) -0.0185(3) -0.0028(2) 0.0051(2)
Mo3 0.0463(3) 0.0305(3) 0.0280(3) 0.0043(2) 0.0169(2) 0.0048(2)
Mo4 0.0234(3) 0.0275(3) 0.0643(4) 0.0113(3) 0.0104(3) 0.0064(2)
Mo5 0.0322(3) 0.0419(3) 0.0219(2) -0.0016(2) 0.0084(2) -0.0082(2)
Mo6 0.0267(2) 0.0287(3) 0.0228(2) 0.0038(2) 0.00597(19) 0.0022(2)
K1 0.0437(10) 0.0823(14) 0.0754(13) -0.0152(11) 0.0063(9) 0.0058(9)
K2 0.0566(10) 0.0440(9) 0.0433(8) -0.0049(7) 0.0164(7) 0.0051(7)
Si1 0.0205(10) 0.0174(10) 0.0241(10) 0.0000(8) 0.0021(8) 0.0000(8)
O1 0.048(3) 0.054(3) 0.066(4) -0.004(3) 0.013(3) 0.007(3)
O2 0.104(5) 0.045(3) 0.065(4) -0.020(3) 0.006(4) 0.011(3)
O3 0.096(5) 0.061(4) 0.045(3) -0.011(3) 0.013(3) -0.001(3)
O4 0.047(3) 0.068(4) 0.055(3) -0.007(3) 0.006(3) 0.010(3)
O5 0.047(3) 0.052(3) 0.051(3) -0.007(2) 0.013(2) 0.006(2)
O6 0.058(3) 0.058(3) 0.042(3) 0.006(2) 0.019(2) 0.010(3)
O7 0.063(4) 0.147(8) 0.085(5) 0.027(5) 0.009(4) 0.034(5)
O8 0.056(4) 0.144(8) 0.102(6) 0.045(5) 0.019(4) -0.019(4)
O9 0.077(5) 0.069(5) 0.167(8) -0.006(5) 0.018(5) -0.013(4)
O10 0.053(4) 0.076(4) 0.090(5) 0.005(4) 0.008(3) 0.014(3)
O11 0.052(3) 0.064(4) 0.062(4) 0.000(3) 0.013(3) -0.004(3)
O12 0.087(5) 0.076(5) 0.090(5) 0.004(4) 0.027(4) 0.026(4)
O13 0.036(3) 0.046(3) 0.096(4) 0.023(3) 0.029(3) -0.006(2)
O14 0.024(2) 0.034(3) 0.115(5) -0.020(3) 0.018(3) -0.0049(19)
O15 0.025(2) 0.037(3) 0.105(4) -0.026(3) 0.018(3) -0.004(2)
O16 0.187(8) 0.085(5) 0.028(3) -0.013(3) -0.012(4) 0.100(5)
O17 0.169(7) 0.100(5) 0.030(3) -0.021(3) -0.020(4) 0.104(5)
O18 0.043(3) 0.085(4) 0.053(3) -0.044(3) 0.001(2) 0.017(3)
O19 0.027(2) 0.032(3) 0.115(5) -0.022(3) 0.020(3) -0.005(2)
O20 0.106(5) 0.042(3) 0.050(3) 0.013(3) -0.036(3) -0.002(3)
O21 0.050(4) 0.154(7) 0.100(5) 0.095(5) -0.040(3) -0.059(4)
O22 0.017(3) 0.025(4) 0.020(4) -0.002(3) 0.010(3) 0.002(3)
O23 0.103(5) 0.063(4) 0.123(5) -0.057(4) 0.093(5) -0.049(4)
O24 0.015(3) 0.018(3) 0.022(4) 0.000(3) 0.007(3) 0.000(3)
O25 0.027(2) 0.083(4) 0.039(3) -0.001(3) 0.005(2) -0.020(2)
O26 0.047(3) 0.027(2) 0.044(3) -0.0071(19) 0.017(2) -0.0086(19)
O27 0.198(8) 0.120(6) 0.024(3) -0.011(3) -0.006(4) 0.129(6)
O28 0.104(5) 0.052(3) 0.145(6) -0.050(4) 0.105(5) -0.042(3)
O29 0.048(3) 0.165(7) 0.092(5) 0.095(5) -0.031(3) -0.059(4)
O30 0.017(3) 0.019(3) 0.021(4) -0.001(3) 0.004(3) 0.000(3)
O31 0.015(3) 0.022(4) 0.020(3) 0.001(3) 0.008(3) 0.002(3)
O32 0.045(3) 0.173(8) 0.111(6) 0.110(6) -0.034(3) -0.053(4)
O33 0.108(5) 0.054(3) 0.118(5) -0.048(3) 0.097(5) -0.043(3)
O34 0.074(4) 0.039(3) 0.053(3) 0.009(2) 0.030(3) 0.028(3)
C1 0.122(11) 0.088(9) 0.157(13) 0.020(9) 0.081(10) 0.056(8)
C2 0.086(9) 0.160(15) 0.158(14) 0.074(12) 0.039(9) 0.074(10)
C3 0.051(6) 0.236(19) 0.067(7) 0.026(10) 0.014(5) 0.041(10)
C4 0.048(6) 0.26(2) 0.062(7) -0.002(10) 0.019(5) -0.032(10)
C5 0.101(10) 0.129(12) 0.106(10) 0.023(9) 0.018(8) -0.063(9)
C6 0.121(12) 0.085(9) 0.159(14) 0.042(9) 0.008(10) -0.038(9)
C7 0.095(9) 0.073(8) 0.145(12) 0.002(8) 0.029(9) 0.021(7)
C8 0.084(8) 0.095(9) 0.146(12) 0.015(9) 0.038(8) 0.033(7)
C9 0.048(5) 0.119(10) 0.087(7) -0.009(7) 0.010(5) 0.024(6)
C10 0.055(5) 0.119(9) 0.050(5) -0.008(5) 0.016(4) -0.017(6)
C11 0.087(7) 0.069(7) 0.073(6) 0.006(5) -0.001(6) -0.020(6)
C12 0.121(10) 0.055(6) 0.100(9) -0.009(6) 0.024(8) 0.010(6)
C13 0.053(5) 0.061(5) 0.051(5) 0.006(4) 0.009(4) -0.012(4)
C14 0.041(4) 0.054(5) 0.069(5) 0.012(4) 0.009(4) 0.001(3)
C15 0.067(5) 0.081(6) 0.039(4) -0.007(4) 0.023(4) 0.002(5)
C16 0.049(4) 0.065(5) 0.052(4) -0.015(4) 0.021(4) 0.007(4)
C17 0.059(5) 0.064(5) 0.071(6) -0.006(4) 0.030(4) 0.024(4)
C18 0.052(5) 0.084(7) 0.068(6) 0.011(5) 0.023(4) 0.030(5)
C19 0.062(6) 0.081(7) 0.062(6) 0.009(5) -0.009(5) 0.009(5)
C20 0.096(8) 0.069(6) 0.054(5) -0.002(5) -0.007(5) -0.010(6)
C21 0.099(8) 0.087(8) 0.053(5) -0.027(5) 0.014(5) -0.009(6)
C22 0.102(8) 0.074(7) 0.081(7) -0.051(6) 0.018(6) -0.006(6)
C23 0.092(7) 0.043(5) 0.113(9) -0.024(5) 0.022(7) 0.013(5)
C24 0.079(7) 0.048(5) 0.099(8) -0.005(5) 0.009(6) 0.026(5)

loop_
_atom_type_symbol
_atom_type_description
_atom_type_scat_dispersion_real
_atom_type_scat_dispersion_imag
_atom_type_scat_source
C C 0.0033 0.0016 'International Tables Vol C Tables 4.2.6.8 and 6.1.1.4'
H H 0.0000 0.0000 'International Tables Vol C Tables 4.2.6.8 and 6.1.1.4'
K K 0.2009 0.2494 'International Tables Vol C Tables 4.2.6.8 and 6.1.1.4'
Mo Mo -1.6832 0.6857 'International Tables Vol C Tables 4.2.6.8 and 6.1.1.4'
N N 0.0061 0.0033 'International Tables Vol C Tables 4.2.6.8 and 6.1.1.4'
O O 0.0106 0.0060 'International Tables Vol C Tables 4.2.6.8 and 6.1.1.4'
Si Si 0.0817 0.0704 'International Tables Vol C Tables 4.2.6.8 and 6.1.1.4'

loop_
_geom_angle_atom_site_label_1
_geom_angle_atom_site_label_2
_geom_angle_atom_site_label_3
_geom_angle
_geom_angle_site_symmetry_1
_geom_angle_site_symmetry_3
_geom_angle_publ_flag
O17 Mo1 O24 63.3(3) . . ?
O17 Mo1 O27 87.3(3) . . ?
O17 Mo1 O31 103.0(3) . 3_566 ?
O17 Mo1 O32 158.7(4) . 3_566 ?
O24 Mo1 O31 51.1(2) . 3_566 ?
O26 Mo1 O17 101.9(3) . . ?
O26 Mo1 O24 153.9(2) . . ?
O26 Mo1 O27 97.2(3) . . ?
O26 Mo1 O29 101.9(3) . . ?
O26 Mo1 O31 153.1(2) . 3_566 ?
O26 Mo1 O32 96.7(3) . 3_566 ?
O27 Mo1 O24 62.4(3) . . ?
O27 Mo1 O31 94.0(3) . 3_566 ?
O29 Mo1 O17 97.4(3) . . ?
O29 Mo1 O24 101.4(3) . . ?
O29 Mo1 O27 158.9(4) . . ?
O29 Mo1 O31 64.9(3) . 3_566 ?
O29 Mo1 O32 88.8(3) . 3_566 ?
O32 Mo1 O24 95.5(3) 3_566 . ?
O32 Mo1 O27 80.0(3) 3_566 . ?
O32 Mo1 O31 61.3(3) 3_566 3_566 ?
O16 Mo2 O24 60.1(3) . . ?
O16 Mo2 O30 94.1(3) . 3_566 ?
O24 Mo2 O30 48.2(2) . 3_566 ?
O25 Mo2 O16 97.1(3) . . ?
O25 Mo2 O24 152.8(2) . . ?
O25 Mo2 O27 101.9(4) . . ?
O25 Mo2 O28 102.7(3) . . ?
O25 Mo2 O30 157.1(3) . 3_566 ?
O25 Mo2 O33 98.2(3) . . ?
O27 Mo2 O16 87.4(2) . . ?
O27 Mo2 O24 65.1(3) . . ?
O27 Mo2 O30 98.4(4) . 3_566 ?
O27 Mo2 O33 156.7(3) . . ?
O28 Mo2 O16 157.9(3) . . ?
O28 Mo2 O24 102.7(3) . . ?
O28 Mo2 O27 97.9(3) . . ?
O28 Mo2 O30 64.0(3) . 3_566 ?
O28 Mo2 O33 88.9(2) . . ?
O33 Mo2 O16 78.6(3) . . ?
O33 Mo2 O24 91.7(3) . . ?
O33 Mo2 O30 64.5(2) . 3_566 ?
O13 Mo3 O14 101.5(3) . . ?
O13 Mo3 O15 98.3(2) . . ?
O13 Mo3 O16 103.2(4) . . ?
O13 Mo3 O17 99.8(3) . . ?
O13 Mo3 O22 155.9(3) . . ?
O13 Mo3 O24 157.9(3) . . ?
O14 Mo3 O15 86.7(2) . . ?
O14 Mo3 O17 156.1(3) . . ?
O14 Mo3 O22 65.5(2) . . ?
O14 Mo3 O24 98.2(3) . . ?
O15 Mo3 O22 62.1(2) . . ?
O15 Mo3 O24 92.7(2) . . ?
O16 Mo3 O14 96.6(3) . . ?
O16 Mo3 O15 157.1(3) . . ?
O16 Mo3 O17 89.0(2) . . ?
O16 Mo3 O22 98.6(4) . . ?
O16 Mo3 O24 64.3(3) . . ?
O17 Mo3 O15 79.6(2) . . ?
O17 Mo3 O22 90.7(3) . . ?
O17 Mo3 O24 63.4(3) . . ?
O24 Mo3 O22 44.8(2) . . ?
O21 Mo4 O23 157.1(4) . 3_566 ?
O21 Mo4 O29 87.4(2) . 3_566 ?
O21 Mo4 O30 101.0(4) . 3_566 ?
O21 Mo4 O31 62.5(3) . . ?
O21 Mo4 O33 97.4(3) . . ?
O23 Mo4 O29 79.5(3) 3_566 3_566 ?
O23 Mo4 O30 60.7(3) 3_566 3_566 ?
O23 Mo4 O31 94.7(3) 3_566 . ?
O29 Mo4 O30 90.3(3) 3_566 3_566 ?
O29 Mo4 O31 63.1(3) 3_566 . ?
O31 Mo4 O30 47.7(2) . 3_566 ?
O33 Mo4 O23 87.9(2) . 3_566 ?
O33 Mo4 O29 156.7(3) . 3_566 ?
O33 Mo4 O30 66.4(2) . 3_566 ?
O33 Mo4 O31 98.9(3) . . ?
O34 Mo4 O21 103.2(4) . . ?
O34 Mo4 O23 97.2(3) . 3_566 ?
O34 Mo4 O29 97.7(3) . 3_566 ?
O34 Mo4 O30 154.7(2) . 3_566 ?
O34 Mo4 O31 155.1(3) . . ?
O34 Mo4 O33 103.3(3) . . ?
O14 Mo5 O21 80.2(2) . . ?
O14 Mo5 O22 64.5(2) . . ?
O14 Mo5 O31 91.7(3) . . ?
O18 Mo5 O14 98.4(3) . . ?
O18 Mo5 O19 102.7(3) . . ?
O18 Mo5 O21 97.6(3) . . ?
O18 Mo5 O22 158.3(3) . . ?
O18 Mo5 O31 154.7(3) . . ?
O18 Mo5 O32 102.4(4) . . ?
O19 Mo5 O14 88.9(2) . . ?
O19 Mo5 O21 158.2(3) . . ?
O19 Mo5 O22 65.6(2) . . ?
O19 Mo5 O31 100.7(3) . . ?
O19 Mo5 O32 96.4(3) . . ?
O21 Mo5 O22 92.7(3) . . ?
O21 Mo5 O31 61.2(3) . . ?
O31 Mo5 O22 45.2(2) . . ?
O32 Mo5 O14 156.8(3) . . ?
O32 Mo5 O21 87.0(2) . . ?
O32 Mo5 O22 97.2(4) . . ?
O32 Mo5 O31 65.1(3) . . ?
O15 Mo6 O19 88.28(19) . . ?
O15 Mo6 O22 66.2(2) . . ?
O15 Mo6 O23 97.9(2) . . ?
O15 Mo6 O28 157.1(3) . 3_566 ?
O15 Mo6 O30 97.7(3) . . ?
O19 Mo6 O22 64.2(2) . . ?
O19 Mo6 O28 79.0(2) . 3_566 ?
O19 Mo6 O30 91.0(2) . . ?
O20 Mo6 O15 102.9(3) . . ?
O20 Mo6 O19 98.9(3) . . ?
O20 Mo6 O22 159.2(3) . . ?
O20 Mo6 O23 101.9(4) . . ?
O20 Mo6 O28 97.9(3) . 3_566 ?
O20 Mo6 O30 157.3(3) . . ?
O23 Mo6 O19 156.3(3) . . ?
O23 Mo6 O22 97.3(3) . . ?
O23 Mo6 O28 87.0(2) . 3_566 ?
O23 Mo6 O30 65.6(3) . . ?
O28 Mo6 O22 91.0(3) 3_566 . ?
O28 Mo6 O30 63.8(3) 3_566 . ?
O30 Mo6 O22 41.9(2) . . ?
O7 K1 O13 119.1(2) . . ?
O7 K1 C10 139.2(3) . . ?
O8 K1 O7 58.6(3) . . ?
O8 K1 O13 114.9(2) . . ?
O8 K1 C10 159.1(3) . . ?
O9 K1 O7 113.4(3) . . ?
O9 K1 O8 58.8(2) . . ?
O9 K1 O13 105.8(2) . . ?
O9 K1 C10 100.4(3) . . ?
O10 K1 O7 161.1(2) . . ?
O10 K1 O8 117.5(2) . . ?
O10 K1 O9 58.8(2) . . ?
O10 K1 O13 79.74(18) . . ?
O10 K1 C10 41.7(2) . . ?
O11 K1 O7 117.6(2) . . ?
O11 K1 O8 162.4(2) . . ?
O11 K1 O9 114.7(2) . . ?
O11 K1 O10 59.56(19) . . ?
O11 K1 O13 82.28(17) . . ?
O11 K1 C10 21.98(19) . . ?
O12 K1 O7 60.5(3) . . ?
O12 K1 O8 119.1(3) . . ?
O12 K1 O9 159.3(3) . . ?
O12 K1 O10 119.8(2) . . ?
O12 K1 O11 60.3(2) . . ?
O12 K1 O13 93.6(2) . . ?
O12 K1 C10 79.8(2) . . ?
O13 K1 C10 69.20(19) . . ?
O1 K2 O3 106.35(17) . . ?
O1 K2 O25 124.98(15) . . ?
O1 K2 C25 96.5(3) . . ?
O2 K2 O1 56.78(17) . . ?
O2 K2 O3 56.75(18) . . ?
O2 K2 O25 141.93(18) . . ?
O2 K2 C25 64.2(3) . . ?
O3 K2 O25 126.08(16) . . ?
O3 K2 C25 80.7(3) . . ?
O4 K2 O1 146.63(17) . . ?
O4 K2 O2 114.23(18) . . ?
O4 K2 O3 57.56(17) . . ?
O4 K2 O5 58.77(15) . . ?
O4 K2 O25 82.96(16) . . ?
O4 K2 N1 91.0(3) . . ?
O4 K2 C25 107.9(3) . . ?
O5 K2 O1 108.87(16) . . ?
O5 K2 O2 146.14(19) . . ?
O5 K2 O3 108.45(17) . . ?
O5 K2 O25 71.93(14) . . ?
O5 K2 N1 132.7(3) . . ?
O5 K2 C25 148.5(3) . . ?
O6 K2 O1 57.22(16) . . ?
O6 K2 O2 113.87(17) . . ?
O6 K2 O3 145.80(18) . . ?
O6 K2 O4 117.71(16) . . ?
O6 K2 O5 59.12(15) . . ?
O6 K2 O25 82.74(15) . . ?
O6 K2 N1 136.8(3) . . ?
O6 K2 C25 127.6(3) . . ?
O25 K2 C25 78.4(3) . . ?
N1 K2 O1 114.7(3) . . ?
N1 K2 O2 76.9(3) . . ?
N1 K2 O3 76.3(3) . . ?
N1 K2 O25 68.7(3) . . ?
N1 K2 C25 18.2(4) . . ?
O22 Si1 O22 180.0(5) 3_566 . ?
O22 Si1 O24 69.1(3) . . ?
O22 Si1 O24 110.9(3) . 3_566 ?
O22 Si1 O24 69.1(3) 3_566 3_566 ?
O22 Si1 O24 110.9(3) 3_566 . ?
O22 Si1 O30 115.2(3) . 3_566 ?
O22 Si1 O30 64.8(3) 3_566 3_566 ?
O22 Si1 O30 115.2(3) 3_566 . ?
O22 Si1 O30 64.8(3) . . ?
O22 Si1 O31 110.8(3) 3_566 . ?
O22 Si1 O31 69.2(3) 3_566 3_566 ?
O22 Si1 O31 110.8(3) . 3_566 ?
O22 Si1 O31 69.2(3) . . ?
O24 Si1 O24 180.0 . 3_566 ?
O30 Si1 O24 72.8(3) . 3_566 ?
O30 Si1 O24 72.8(3) 3_566 . ?
O30 Si1 O24 107.1(3) 3_566 3_566 ?
O30 Si1 O24 107.2(3) . . ?
O30 Si1 O30 180.0 3_566 . ?
O30 Si1 O31 72.3(3) 3_566 . ?
O30 Si1 O31 72.3(3) . 3_566 ?
O30 Si1 O31 107.7(3) 3_566 3_566 ?
O30 Si1 O31 107.7(3) . . ?
O31 Si1 O24 75.6(3) 3_566 . ?
O31 Si1 O24 104.4(3) . . ?
O31 Si1 O24 75.6(3) . 3_566 ?
O31 Si1 O24 104.4(3) 3_566 3_566 ?
O31 Si1 O31 180.0(4) 3_566 . ?
C14 O1 K2 108.4(4) . . ?
C14 O1 C24 112.1(6) . . ?
C24 O1 K2 110.9(5) . . ?
C22 O2 K2 119.5(5) . . ?
C22 O2 C23 110.2(7) . . ?
C23 O2 K2 119.5(5) . . ?
C20 O3 K2 107.6(5) . . ?
C20 O3 C21 111.5(8) . . ?
C21 O3 K2 109.3(5) . . ?
C18 O4 K2 118.6(5) . . ?
C18 O4 C19 110.7(7) . . ?
C19 O4 K2 119.6(5) . . ?
C16 O5 K2 109.3(4) . . ?
C16 O5 C17 111.1(6) . . ?
C17 O5 K2 109.7(4) . . ?
C13 O6 K2 123.3(4) . . ?
C13 O6 C15 111.7(6) . . ?
C15 O6 K2 119.0(4) . . ?
C2 O7 K1 110.0(7) . . ?
C3 O7 K1 113.3(7) . . ?
C3 O7 C2 112.0(11) . . ?
C4 O8 K1 118.1(9) . . ?
C4 O8 C5 113.9(10) . . ?
C5 O8 K1 115.0(7) . . ?
C6 O9 K1 119.5(8) . . ?
C6 O9 C7 116.3(11) . . ?
C7 O9 K1 116.7(7) . . ?
C8 O10 K1 116.7(6) . . ?
C9 O10 K1 116.9(6) . . ?
C9 O10 C8 114.3(9) . . ?
C10 O11 K1 110.4(5) . . ?
C10 O11 C11 112.6(8) . . ?
C11 O11 K1 112.8(5) . . ?
C1 O12 K1 116.7(7) . . ?
C12 O12 K1 115.8(6) . . ?
C12 O12 C1 113.6(10) . . ?
Mo3 O13 K1 167.4(3) . . ?
Mo3 O14 Mo5 138.1(3) . . ?
Mo6 O15 Mo3 138.0(3) . . ?
Mo3 O16 Mo2 136.7(5) . . ?
Mo1 O17 Mo3 136.0(5) . . ?
Mo5 O19 Mo6 136.3(3) . . ?
Mo4 O21 Mo5 137.4(5) . . ?
Mo5 O22 Mo3 91.6(2) . . ?
Mo6 O22 Mo3 93.2(2) . . ?
Mo6 O22 Mo5 93.2(2) . . ?
Si1 O22 Mo3 121.5(4) . . ?
Si1 O22 Mo5 122.3(4) . . ?
Si1 O22 Mo6 126.2(4) . . ?
Si1 O22 O30 60.0(3) . . ?
O30 O22 Mo3 135.6(4) . . ?
O30 O22 Mo5 126.8(4) . . ?
O30 O22 Mo6 66.4(3) . . ?
Mo6 O23 Mo4 137.4(4) . 3_566 ?
Mo2 O24 Mo1 95.6(2) . . ?
Mo3 O24 Mo1 97.2(2) . . ?
Mo3 O24 Mo2 98.5(2) . . ?
Si1 O24 Mo1 116.4(3) . . ?
Si1 O24 Mo2 119.3(3) . . ?
Si1 O24 Mo3 124.1(4) . . ?
Mo2 O25 K2 121.5(3) . . ?
Mo2 O27 Mo1 136.9(4) . . ?
Mo2 O28 Mo6 135.9(4) . 3_566 ?
Mo1 O29 Mo4 136.4(4) . 3_566 ?
Mo2 O30 Mo4 92.3(2) 3_566 3_566 ?
Mo6 O30 Mo2 96.0(2) . 3_566 ?
Mo6 O30 Mo4 96.0(2) . 3_566 ?
Si1 O30 Mo2 119.2(3) . 3_566 ?
Si1 O30 Mo4 119.0(3) . 3_566 ?
Si1 O30 Mo6 126.7(4) . . ?
Si1 O30 O22 55.2(3) . . ?
O22 O30 Mo2 128.2(4) . 3_566 ?
O22 O30 Mo4 137.9(4) . 3_566 ?
O22 O30 Mo6 71.7(3) . . ?
Mo4 O31 Mo1 95.5(2) . 3_566 ?
Mo5 O31 Mo1 97.1(2) . 3_566 ?
Mo5 O31 Mo4 98.8(2) . . ?
Si1 O31 Mo1 116.5(3) . 3_566 ?
Si1 O31 Mo4 120.5(3) . . ?
Si1 O31 Mo5 122.9(4) . . ?
Mo5 O32 Mo1 136.3(5) . 3_566 ?
Mo4 O33 Mo2 136.6(3) . . ?
C25 N1 K2 108.2(13) . . ?
O12 C1 H1A 110.0 . . ?
O12 C1 H1B 110.0 . . ?
O12 C1 C2 108.6(11) . . ?
H1A C1 H1B 108.4 . . ?
C2 C1 H1A 110.0 . . ?
C2 C1 H1B 110.0 . . ?
O7 C2 C1 107.8(10) . . ?
O7 C2 H2A 110.2 . . ?
O7 C2 H2B 110.2 . . ?
C1 C2 H2A 110.2 . . ?
C1 C2 H2B 110.2 . . ?
H2A C2 H2B 108.5 . . ?
O7 C3 H3A 109.6 . . ?
O7 C3 H3B 109.6 . . ?
O7 C3 C4 110.5(11) . . ?
H3A C3 H3B 108.1 . . ?
C4 C3 H3A 109.6 . . ?
C4 C3 H3B 109.6 . . ?
O8 C4 C3 113.0(11) . . ?
O8 C4 H4A 109.0 . . ?
O8 C4 H4B 109.0 . . ?
C3 C4 H4A 109.0 . . ?
C3 C4 H4B 109.0 . . ?
H4A C4 H4B 107.8 . . ?
O8 C5 H5A 108.8 . . ?
O8 C5 H5B 108.8 . . ?
O8 C5 C6 113.7(9) . . ?
H5A C5 H5B 107.7 . . ?
C6 C5 H5A 108.8 . . ?
C6 C5 H5B 108.8 . . ?
O9 C6 C5 115.1(14) . . ?
O9 C6 H6A 108.5 . . ?
O9 C6 H6B 108.5 . . ?
C5 C6 H6A 108.5 . . ?
C5 C6 H6B 108.5 . . ?
H6A C6 H6B 107.5 . . ?
O9 C7 H7A 109.8 . . ?
O9 C7 H7B 109.8 . . ?
O9 C7 C8 109.4(11) . . ?
H7A C7 H7B 108.2 . . ?
C8 C7 H7A 109.8 . . ?
C8 C7 H7B 109.8 . . ?
O10 C8 C7 110.2(10) . . ?
O10 C8 H8A 109.6 . . ?
O10 C8 H8B 109.6 . . ?
C7 C8 H8A 109.6 . . ?
C7 C8 H8B 109.6 . . ?
H8A C8 H8B 108.1 . . ?
O10 C9 H9A 109.6 . . ?
O10 C9 H9B 109.6 . . ?
O10 C9 C10 110.4(8) . . ?
H9A C9 H9B 108.1 . . ?
C10 C9 H9A 109.6 . . ?
C10 C9 H9B 109.6 . . ?
K1 C10 H10A 82.3 . . ?
K1 C10 H10B 157.7 . . ?
O11 C10 K1 47.7(4) . . ?
O11 C10 C9 108.0(8) . . ?
O11 C10 H10A 110.1 . . ?
O11 C10 H10B 110.1 . . ?
C9 C10 K1 83.0(5) . . ?
C9 C10 H10A 110.1 . . ?
C9 C10 H10B 110.1 . . ?
H10A C10 H10B 108.4 . . ?
O11 C11 H11A 110.2 . . ?
O11 C11 H11B 110.2 . . ?
O11 C11 C12 107.8(8) . . ?
H11A C11 H11B 108.5 . . ?
C12 C11 H11A 110.2 . . ?
C12 C11 H11B 110.2 . . ?
O12 C12 C11 108.2(9) . . ?
O12 C12 H12A 110.1 . . ?
O12 C12 H12B 110.1 . . ?
C11 C12 H12A 110.1 . . ?
C11 C12 H12B 110.1 . . ?
H12A C12 H12B 108.4 . . ?
O6 C13 H13A 109.6 . . ?
O6 C13 H13B 109.6 . . ?
O6 C13 C14 110.5(6) . . ?
H13A C13 H13B 108.1 . . ?
C14 C13 H13A 109.6 . . ?
C14 C13 H13B 109.6 . . ?
O1 C14 C13 109.5(6) . . ?
O1 C14 H14A 109.8 . . ?
O1 C14 H14B 109.8 . . ?
C13 C14 H14A 109.8 . . ?
C13 C14 H14B 109.8 . . ?
H14A C14 H14B 108.2 . . ?
O6 C15 H15A 109.7 . . ?
O6 C15 H15B 109.7 . . ?
O6 C15 C16 110.0(6) . . ?
H15A C15 H15B 108.2 . . ?
C16 C15 H15A 109.7 . . ?
C16 C15 H15B 109.7 . . ?
O5 C16 C15 108.3(7) . . ?
O5 C16 H16A 110.0 . . ?
O5 C16 H16B 110.0 . . ?
C15 C16 H16A 110.0 . . ?
C15 C16 H16B 110.0 . . ?
H16A C16 H16B 108.4 . . ?
O5 C17 H17A 109.8 . . ?
O5 C17 H17B 109.8 . . ?
O5 C17 C18 109.5(7) . . ?
H17A C17 H17B 108.2 . . ?
C18 C17 H17A 109.8 . . ?
C18 C17 H17B 109.8 . . ?
O4 C18 C17 109.1(6) . . ?
O4 C18 H18A 109.9 . . ?
O4 C18 H18B 109.9 . . ?
C17 C18 H18A 109.9 . . ?
C17 C18 H18B 109.9 . . ?
H18A C18 H18B 108.3 . . ?
O4 C19 H19A 110.0 . . ?
O4 C19 H19B 110.0 . . ?
O4 C19 C20 108.5(7) . . ?
H19A C19 H19B 108.4 . . ?
C20 C19 H19A 110.0 . . ?
C20 C19 H19B 110.0 . . ?
O3 C20 C19 107.4(8) . . ?
O3 C20 H20A 110.2 . . ?
O3 C20 H20B 110.2 . . ?
C19 C20 H20A 110.2 . . ?
C19 C20 H20B 110.2 . . ?
H20A C20 H20B 108.5 . . ?
O3 C21 H21A 109.9 . . ?
O3 C21 H21B 109.9 . . ?
O3 C21 C22 109.0(8) . . ?
H21A C21 H21B 108.3 . . ?
C22 C21 H21A 109.9 . . ?
C22 C21 H21B 109.9 . . ?
O2 C22 C21 110.2(8) . . ?
O2 C22 H22A 109.6 . . ?
O2 C22 H22B 109.6 . . ?
C21 C22 H22A 109.6 . . ?
C21 C22 H22B 109.6 . . ?
H22A C22 H22B 108.1 . . ?
O2 C23 H23A 109.7 . . ?
O2 C23 H23B 109.7 . . ?
O2 C23 C24 109.8(8) . . ?
H23A C23 H23B 108.2 . . ?
C24 C23 H23A 109.7 . . ?
C24 C23 H23B 109.7 . . ?
O1 C24 C23 109.2(8) . . ?
O1 C24 H24A 109.8 . . ?
O1 C24 H24B 109.8 . . ?
C23 C24 H24A 109.8 . . ?
C23 C24 H24B 109.8 . . ?
H24A C24 H24B 108.3 . . ?
N1 C25 K2 53.6(11) . . ?
N1 C25 C26 169(2) . . ?
C26 C25 K2 137.5(12) . . ?
C25 C26 H26A 109.5 . . ?
C25 C26 H26B 109.5 . . ?
C25 C26 H26C 109.5 . . ?
H26A C26 H26B 109.5 . . ?
H26A C26 H26C 109.5 . . ?
H26B C26 H26C 109.5 . . ?

loop_
_geom_bond_atom_site_label_1
_geom_bond_atom_site_label_2
_geom_bond_distance
_geom_bond_site_symmetry_2
_geom_bond_publ_flag
Mo1 O17 1.823(7) . ?
Mo1 O24 2.396(7) . ?
Mo1 O26 1.663(4) . ?
Mo1 O27 1.997(6) . ?
Mo1 O29 1.799(6) . ?
Mo1 O31 2.400(7) 3_566 ?
Mo1 O32 1.979(7) 3_566 ?
Mo2 O16 2.024(6) . ?
Mo2 O24 2.377(7) . ?
Mo2 O25 1.663(4) . ?
Mo2 O27 1.805(5) . ?
Mo2 O28 1.803(6) . ?
Mo2 O30 2.440(7) 3_566 ?
Mo2 O33 1.990(5) . ?
Mo3 O13 1.663(5) . ?
Mo3 O14 1.816(5) . ?
Mo3 O15 2.009(5) . ?
Mo3 O16 1.791(6) . ?
Mo3 O17 1.981(5) . ?
Mo3 O22 2.487(7) . ?
Mo3 O24 2.305(7) . ?
Mo4 O21 1.800(6) . ?
Mo4 O23 2.001(6) 3_566 ?
Mo4 O29 2.003(5) 3_566 ?
Mo4 O30 2.454(7) 3_566 ?
Mo4 O31 2.369(7) . ?
Mo4 O33 1.809(5) . ?
Mo4 O34 1.653(4) . ?
Mo5 O14 1.973(5) . ?
Mo5 O18 1.660(5) . ?
Mo5 O19 1.807(5) . ?
Mo5 O21 2.012(6) . ?
Mo5 O22 2.452(7) . ?
Mo5 O31 2.309(7) . ?
Mo5 O32 1.823(6) . ?
Mo6 O15 1.801(4) . ?
Mo6 O19 1.997(5) . ?
Mo6 O20 1.654(5) . ?
Mo6 O22 2.409(7) . ?
Mo6 O23 1.813(5) . ?
Mo6 O28 2.017(5) 3_566 ?
Mo6 O30 2.326(7) . ?
K1 O7 2.852(7) . ?
K1 O8 2.845(8) . ?
K1 O9 2.813(8) . ?
K1 O10 2.801(6) . ?
K1 O11 2.791(6) . ?
K1 O12 2.790(7) . ?
K1 O13 2.948(5) . ?
K1 C10 3.540(9) . ?
K2 O1 2.965(6) . ?
K2 O2 2.900(6) . ?
K2 O3 2.975(6) . ?
K2 O4 2.834(5) . ?
K2 O5 2.849(5) . ?
K2 O6 2.795(5) . ?
K2 O25 3.012(5) . ?
K2 N1 2.874(14) . ?
K2 C25 3.393(18) . ?
Si1 O22 1.537(7) 3_566 ?
Si1 O22 1.538(7) . ?
Si1 O24 1.691(7) 3_566 ?
Si1 O24 1.691(7) . ?
Si1 O30 1.622(7) . ?
Si1 O30 1.622(7) 3_566 ?
Si1 O31 1.686(7) 3_566 ?
Si1 O31 1.686(7) . ?
O1 C14 1.407(9) . ?
O1 C24 1.429(10) . ?
O2 C22 1.422(11) . ?
O2 C23 1.425(11) . ?
O3 C20 1.408(11) . ?
O3 C21 1.409(11) . ?
O4 C18 1.423(9) . ?
O4 C19 1.425(10) . ?
O5 C16 1.418(9) . ?
O5 C17 1.419(9) . ?
O6 C13 1.400(9) . ?
O6 C15 1.419(9) . ?
O7 C2 1.437(17) . ?
O7 C3 1.393(15) . ?
O8 C4 1.406(15) . ?
O8 C5 1.411(15) . ?
O9 C6 1.313(14) . ?
O9 C7 1.400(13) . ?
O10 C8 1.415(13) . ?
O10 C9 1.413(12) . ?
O11 C10 1.413(10) . ?
O11 C11 1.416(11) . ?
O12 C1 1.434(12) . ?
O12 C12 1.421(13) . ?
O22 O30 1.694(9) . ?
N1 C25 1.116(19) . ?
C1 H1A 0.9700 . ?
C1 H1B 0.9700 . ?
C1 C2 1.505(19) . ?
C2 H2A 0.9700 . ?
C2 H2B 0.9700 . ?
C3 H3A 0.9700 . ?
C3 H3B 0.9700 . ?
C3 C4 1.466(19) . ?
C4 H4A 0.9700 . ?
C4 H4B 0.9700 . ?
C5 H5A 0.9700 . ?
C5 H5B 0.9700 . ?
C5 C6 1.445(19) . ?
C6 H6A 0.9700 . ?
C6 H6B 0.9700 . ?
C7 H7A 0.9700 . ?
C7 H7B 0.9700 . ?
C7 C8 1.456(16) . ?
C8 H8A 0.9700 . ?
C8 H8B 0.9700 . ?
C9 H9A 0.9700 . ?
C9 H9B 0.9700 . ?
C9 C10 1.463(14) . ?
C10 H10A 0.9700 . ?
C10 H10B 0.9700 . ?
C11 H11A 0.9700 . ?
C11 H11B 0.9700 . ?
C11 C12 1.499(15) . ?
C12 H12A 0.9700 . ?
C12 H12B 0.9700 . ?
C13 H13A 0.9700 . ?
C13 H13B 0.9700 . ?
C13 C14 1.490(11) . ?
C14 H14A 0.9700 . ?
C14 H14B 0.9700 . ?
C15 H15A 0.9700 . ?
C15 H15B 0.9700 . ?
C15 C16 1.482(11) . ?
C16 H16A 0.9700 . ?
C16 H16B 0.9700 . ?
C17 H17A 0.9700 . ?
C17 H17B 0.9700 . ?
C17 C18 1.470(12) . ?
C18 H18A 0.9700 . ?
C18 H18B 0.9700 . ?
C19 H19A 0.9700 . ?
C19 H19B 0.9700 . ?
C19 C20 1.474(14) . ?
C20 H20A 0.9700 . ?
C20 H20B 0.9700 . ?
C21 H21A 0.9700 . ?
C21 H21B 0.9700 . ?
C21 C22 1.457(14) . ?
C22 H22A 0.9700 . ?
C22 H22B 0.9700 . ?
C23 H23A 0.9700 . ?
C23 H23B 0.9700 . ?
C23 C24 1.441(13) . ?
C24 H24A 0.9700 . ?
C24 H24B 0.9700 . ?
C25 C26 1.54(2) . ?
C26 H26A 0.9600 . ?
C26 H26B 0.9600 . ?
C26 H26C 0.9600 . ?

loop_
_geom_torsion_atom_site_label_1
_geom_torsion_atom_site_label_2
_geom_torsion_atom_site_label_3
_geom_torsion_atom_site_label_4
_geom_torsion
_geom_torsion_site_symmetry_1
_geom_torsion_site_symmetry_2
_geom_torsion_site_symmetry_3
_geom_torsion_site_symmetry_4
_geom_torsion_publ_flag
Mo3 O22 O30 Mo2 152.1(4) . . . 3_566 ?
Mo3 O22 O30 Mo4 -9.4(10) . . . 3_566 ?
Mo3 O22 O30 Mo6 69.0(5) . . . . ?
Mo3 O22 O30 Si1 -105.8(6) . . . . ?
Mo5 O22 O30 Mo2 7.6(8) . . . 3_566 ?
Mo5 O22 O30 Mo4 -153.9(4) . . . 3_566 ?
Mo5 O22 O30 Mo6 -75.5(4) . . . . ?
Mo5 O22 O30 Si1 109.7(5) . . . . ?
Mo6 O22 O30 Mo2 83.1(4) . . . 3_566 ?
Mo6 O22 O30 Mo4 -78.4(6) . . . 3_566 ?
Mo6 O22 O30 Si1 -174.8(3) . . . . ?
K1 O7 C2 C1 58.1(12) . . . . ?
K1 O7 C3 C4 -55.0(12) . . . . ?
K1 O8 C4 C3 -29.4(13) . . . . ?
K1 O8 C5 C6 38.8(14) . . . . ?
K1 O9 C6 C5 35.7(16) . . . . ?
K1 O9 C7 C8 -47.0(13) . . . . ?
K1 O10 C8 C7 -45.3(12) . . . . ?
K1 O10 C9 C10 32.9(11) . . . . ?
K1 O11 C10 C9 62.0(8) . . . . ?
K1 O11 C11 C12 -55.7(9) . . . . ?
K1 O12 C1 C2 42.3(13) . . . . ?
K1 O12 C12 C11 -44.4(10) . . . . ?
K2 O1 C14 C13 -60.5(7) . . . . ?
K2 O1 C24 C23 60.0(9) . . . . ?
K2 O2 C22 C21 -31.6(12) . . . . ?
K2 O2 C23 C24 36.3(11) . . . . ?
K2 O3 C20 C19 63.8(8) . . . . ?
K2 O3 C21 C22 -63.1(9) . . . . ?
K2 O4 C18 C17 -31.4(9) . . . . ?
K2 O4 C19 C20 37.0(10) . . . . ?
K2 O5 C16 C15 62.3(7) . . . . ?
K2 O5 C17 C18 -62.6(7) . . . . ?
K2 O6 C13 C14 -24.4(8) . . . . ?
K2 O6 C15 C16 30.3(9) . . . . ?
K2 N1 C25 C26 172(10) . . . . ?
Si1 O22 O30 Mo2 -102.1(5) . . . 3_566 ?
Si1 O22 O30 Mo4 96.4(6) . . . 3_566 ?
Si1 O22 O30 Mo6 174.8(3) . . . . ?
O2 C23 C24 O1 -64.4(12) . . . . ?
O3 C21 C22 O2 64.2(12) . . . . ?
O4 C19 C20 O3 -68.8(10) . . . . ?
O5 C17 C18 O4 63.2(9) . . . . ?
O6 C13 C14 O1 58.0(8) . . . . ?
O6 C15 C16 O5 -62.5(8) . . . . ?
O7 C3 C4 O8 56.6(14) . . . . ?
O8 C5 C6 O9 -50.3(18) . . . . ?
O9 C7 C8 O10 60.5(14) . . . . ?
O10 C9 C10 K1 -22.7(7) . . . . ?
O10 C9 C10 O11 -63.9(10) . . . . ?
O11 C11 C12 O12 66.9(11) . . . . ?
O12 C1 C2 O7 -67.9(14) . . . . ?
O13 Mo3 O14 Mo5 -153.0(5) . . . . ?
O13 Mo3 O16 Mo2 154.1(5) . . . . ?
O14 Mo3 O13 K1 17.4(13) . . . . ?
O14 Mo3 O16 Mo2 -102.4(5) . . . . ?
O14 Mo5 O19 Mo6 -53.5(4) . . . . ?
O14 Mo5 O32 Mo1 -0.2(13) . . . 3_566 ?
O15 Mo3 O13 K1 -70.9(13) . . . . ?
O15 Mo3 O14 Mo5 -55.2(5) . . . . ?
O15 Mo3 O16 Mo2 -5.2(11) . . . . ?
O15 Mo6 O23 Mo4 -100.4(5) . . . 3_566 ?
O16 Mo2 O25 K2 78.3(3) . . . . ?
O16 Mo2 O27 Mo1 57.5(7) . . . . ?
O16 Mo2 O28 Mo6 -1.3(10) . . . 3_566 ?
O16 Mo3 O13 K1 117.1(12) . . . . ?
O16 Mo3 O14 Mo5 102.0(6) . . . . ?
O17 Mo1 O29 Mo4 103.9(7) . . . 3_566 ?
O17 Mo3 O13 K1 -151.7(12) . . . . ?
O17 Mo3 O14 Mo5 -0.5(10) . . . . ?
O17 Mo3 O16 Mo2 54.3(6) . . . . ?
O18 Mo5 O19 Mo6 -151.9(4) . . . . ?
O18 Mo5 O32 Mo1 153.1(6) . . . 3_566 ?
O19 Mo5 O32 Mo1 -102.4(6) . . . 3_566 ?
O19 Mo6 O15 Mo3 -55.5(4) . . . . ?
O19 Mo6 O23 Mo4 3.5(10) . . . 3_566 ?
O20 Mo6 O15 Mo3 -154.2(4) . . . . ?
O20 Mo6 O23 Mo4 154.5(5) . . . 3_566 ?
O21 Mo4 O33 Mo2 103.2(6) . . . . ?
O21 Mo5 O19 Mo6 5.9(9) . . . . ?
O21 Mo5 O32 Mo1 56.0(7) . . . 3_566 ?
O22 Mo3 O13 K1 -37.2(16) . . . . ?
O22 Mo3 O14 Mo5 5.5(4) . . . . ?
O22 Mo3 O16 Mo2 -36.3(6) . . . . ?
O22 Mo5 O19 Mo6 8.8(4) . . . . ?
O22 Mo5 O32 Mo1 -36.3(7) . . . 3_566 ?
O22 Mo6 O15 Mo3 7.0(4) . . . . ?
O22 Mo6 O23 Mo4 -33.5(5) . . . 3_566 ?
O22 Si1 O24 Mo1 -66.2(4) 3_566 . . . ?
O22 Si1 O24 Mo1 113.8(4) . . . . ?
O22 Si1 O24 Mo2 -132.4(5) . . . . ?
O22 Si1 O24 Mo2 47.6(5) 3_566 . . . ?
O22 Si1 O24 Mo3 173.4(4) 3_566 . . . ?
O22 Si1 O24 Mo3 -6.6(4) . . . . ?
O22 Si1 O30 Mo2 -61.7(5) 3_566 . . 3_566 ?
O22 Si1 O30 Mo2 118.3(5) . . . 3_566 ?
O22 Si1 O30 Mo4 -130.4(5) . . . 3_566 ?
O22 Si1 O30 Mo4 49.6(5) 3_566 . . 3_566 ?
O22 Si1 O30 Mo6 173.8(4) 3_566 . . . ?
O22 Si1 O30 Mo6 -6.2(4) . . . . ?
O22 Si1 O30 O22 179.999(2) 3_566 . . . ?
O22 Si1 O31 Mo1 -125.0(4) . . . 3_566 ?
O22 Si1 O31 Mo1 55.0(4) 3_566 . . 3_566 ?
O22 Si1 O31 Mo4 120.3(5) . . . . ?
O22 Si1 O31 Mo4 -59.7(5) 3_566 . . . ?
O22 Si1 O31 Mo5 -5.9(4) . . . . ?
O22 Si1 O31 Mo5 174.1(4) 3_566 . . . ?
O23 Mo4 O21 Mo5 2.2(12) 3_566 . . . ?
O23 Mo4 O33 Mo2 -54.4(6) 3_566 . . . ?
O23 Mo6 O15 Mo3 101.5(5) . . . . ?
O24 Mo1 O17 Mo3 -3.6(5) . . . . ?
O24 Mo1 O29 Mo4 39.7(7) . . . 3_566 ?
O24 Mo2 O25 K2 47.5(6) . . . . ?
O24 Mo2 O27 Mo1 -0.6(6) . . . . ?
O24 Mo2 O28 Mo6 35.2(5) . . . 3_566 ?
O24 Mo3 O13 K1 169.9(9) . . . . ?
O24 Mo3 O14 Mo5 37.1(5) . . . . ?
O24 Mo3 O16 Mo2 -6.5(5) . . . . ?
O24 Si1 O22 Mo3 -174.1(3) 3_566 . . . ?
O24 Si1 O22 Mo3 5.9(3) . . . . ?
O24 Si1 O22 Mo5 121.0(5) . . . . ?
O24 Si1 O22 Mo5 -59.0(5) 3_566 . . . ?
O24 Si1 O22 Mo6 64.0(5) 3_566 . . . ?
O24 Si1 O22 Mo6 -116.0(5) . . . . ?
O24 Si1 O22 O30 58.1(4) 3_566 . . . ?
O24 Si1 O22 O30 -121.9(4) . . . . ?
O24 Si1 O30 Mo2 -5.7(3) 3_566 . . 3_566 ?
O24 Si1 O30 Mo2 174.3(3) . . . 3_566 ?
O24 Si1 O30 Mo4 -74.3(4) . . . 3_566 ?
O24 Si1 O30 Mo4 105.7(4) 3_566 . . 3_566 ?
O24 Si1 O30 Mo6 49.9(5) . . . . ?
O24 Si1 O30 Mo6 -130.1(5) 3_566 . . . ?
O24 Si1 O30 O22 -123.9(4) 3_566 . . . ?
O24 Si1 O30 O22 56.1(4) . . . . ?
O24 Si1 O31 Mo1 174.5(3) . . . 3_566 ?
O24 Si1 O31 Mo1 -5.5(3) 3_566 . . 3_566 ?
O24 Si1 O31 Mo4 59.8(4) . . . . ?
O24 Si1 O31 Mo4 -120.2(4) 3_566 . . . ?
O24 Si1 O31 Mo5 113.5(4) 3_566 . . . ?
O24 Si1 O31 Mo5 -66.5(4) . . . . ?
O25 Mo2 O27 Mo1 154.2(7) . . . . ?
O25 Mo2 O28 Mo6 -154.5(5) . . . 3_566 ?
O26 Mo1 O17 Mo3 153.5(6) . . . . ?
O26 Mo1 O29 Mo4 -152.2(6) . . . 3_566 ?
O27 Mo1 O17 Mo3 56.7(6) . . . . ?
O27 Mo1 O29 Mo4 1.8(15) . . . 3_566 ?
O27 Mo2 O25 K2 -10.5(3) . . . . ?
O27 Mo2 O28 Mo6 101.3(5) . . . 3_566 ?
O28 Mo2 O25 K2 -111.5(3) . . . . ?
O28 Mo2 O27 Mo1 -101.0(7) . . . . ?
O28 Mo6 O15 Mo3 0.4(9) 3_566 . . . ?
O28 Mo6 O23 Mo4 57.1(5) 3_566 . . 3_566 ?
O29 Mo1 O17 Mo3 -102.7(6) . . . . ?
O29 Mo4 O21 Mo5 57.0(6) 3_566 . . . ?
O29 Mo4 O33 Mo2 2.5(12) 3_566 . . . ?
O30 Mo2 O25 K2 -162.9(5) 3_566 . . . ?
O30 Mo2 O27 Mo1 -36.3(7) 3_566 . . . ?
O30 Mo2 O28 Mo6 5.7(4) 3_566 . . 3_566 ?
O30 Mo4 O21 Mo5 -32.8(6) 3_566 . . . ?
O30 Mo4 O33 Mo2 4.3(5) 3_566 . . . ?
O30 Mo6 O15 Mo3 35.2(5) . . . . ?
O30 Mo6 O23 Mo4 -5.4(4) . . . 3_566 ?
O30 Si1 O22 Mo3 127.9(5) . . . . ?
O30 Si1 O22 Mo3 -52.1(5) 3_566 . . . ?
O30 Si1 O22 Mo5 -117.0(5) . . . . ?
O30 Si1 O22 Mo5 63.0(5) 3_566 . . . ?
O30 Si1 O22 Mo6 5.9(4) . . . . ?
O30 Si1 O22 Mo6 -174.1(4) 3_566 . . . ?
O30 Si1 O22 O30 180.000(2) 3_566 . . . ?
O30 Si1 O24 Mo1 60.4(4) . . . . ?
O30 Si1 O24 Mo1 -119.6(4) 3_566 . . . ?
O30 Si1 O24 Mo2 174.2(4) . . . . ?
O30 Si1 O24 Mo2 -5.8(4) 3_566 . . . ?
O30 Si1 O24 Mo3 120.0(5) 3_566 . . . ?
O30 Si1 O24 Mo3 -60.0(5) . . . . ?
O30 Si1 O31 Mo1 108.1(4) 3_566 . . 3_566 ?
O30 Si1 O31 Mo1 -71.9(4) . . . 3_566 ?
O30 Si1 O31 Mo4 -6.5(4) 3_566 . . . ?
O30 Si1 O31 Mo4 173.5(4) . . . . ?
O30 Si1 O31 Mo5 47.2(5) . . . . ?
O30 Si1 O31 Mo5 -132.8(5) 3_566 . . . ?
O31 Mo1 O17 Mo3 -36.8(6) 3_566 . . . ?
O31 Mo1 O29 Mo4 3.0(6) 3_566 . . 3_566 ?
O31 Mo4 O21 Mo5 -3.8(5) . . . . ?
O31 Mo4 O33 Mo2 40.0(6) . . . . ?
O31 Mo5 O19 Mo6 38.0(4) . . . . ?
O31 Mo5 O32 Mo1 -3.5(6) . . . 3_566 ?
O31 Si1 O22 Mo3 -109.6(4) . . . . ?
O31 Si1 O22 Mo3 70.4(4) 3_566 . . . ?
O31 Si1 O22 Mo5 -174.5(3) 3_566 . . . ?
O31 Si1 O22 Mo5 5.5(3) . . . . ?
O31 Si1 O22 Mo6 128.5(5) . . . . ?
O31 Si1 O22 Mo6 -51.5(5) 3_566 . . . ?
O31 Si1 O22 O30 -57.4(4) 3_566 . . . ?
O31 Si1 O22 O30 122.6(4) . . . . ?
O31 Si1 O24 Mo1 174.4(3) . . . . ?
O31 Si1 O24 Mo1 -5.6(3) 3_566 . . . ?
O31 Si1 O24 Mo2 -71.7(4) . . . . ?
O31 Si1 O24 Mo2 108.3(4) 3_566 . . . ?
O31 Si1 O24 Mo3 54.0(5) . . . . ?
O31 Si1 O24 Mo3 -126.0(5) 3_566 . . . ?
O31 Si1 O30 Mo2 62.5(4) . . . 3_566 ?
O31 Si1 O30 Mo2 -117.5(4) 3_566 . . 3_566 ?
O31 Si1 O30 Mo4 173.8(3) . . . 3_566 ?
O31 Si1 O30 Mo4 -6.2(3) 3_566 . . 3_566 ?
O31 Si1 O30 Mo6 118.1(5) 3_566 . . . ?
O31 Si1 O30 Mo6 -61.9(5) . . . . ?
O31 Si1 O30 O22 124.2(4) 3_566 . . . ?
O31 Si1 O30 O22 -55.8(4) . . . . ?
O32 Mo1 O17 Mo3 3.3(13) 3_566 . . . ?
O32 Mo1 O29 Mo4 -55.7(7) 3_566 . . 3_566 ?
O32 Mo5 O19 Mo6 103.8(5) . . . . ?
O33 Mo2 O25 K2 157.8(3) . . . . ?
O33 Mo2 O27 Mo1 4.8(15) . . . . ?
O33 Mo2 O28 Mo6 -56.3(5) . . . 3_566 ?
O33 Mo4 O21 Mo5 -100.1(6) . . . . ?
O34 Mo4 O21 Mo5 154.4(6) . . . . ?
O34 Mo4 O33 Mo2 -151.3(6) . . . . ?
C1 O12 C12 C11 176.6(9) . . . . ?
C2 O7 C3 C4 179.8(11) . . . . ?
C3 O7 C2 C1 -174.9(10) . . . . ?
C4 O8 C5 C6 179.6(11) . . . . ?
C5 O8 C4 C3 -168.9(11) . . . . ?
C6 O9 C7 C8 163.1(12) . . . . ?
C7 O9 C6 C5 -175.3(12) . . . . ?
C8 O10 C9 C10 174.3(9) . . . . ?
C9 O10 C8 C7 173.2(10) . . . . ?
C10 O11 C11 C12 178.6(8) . . . . ?
C11 O11 C10 K1 126.9(7) . . . . ?
C11 O11 C10 C9 -171.0(8) . . . . ?
C12 O12 C1 C2 -179.2(10) . . . . ?
C13 O6 C15 C16 -176.0(7) . . . . ?
C14 O1 C24 C23 -178.7(8) . . . . ?
C15 O6 C13 C14 -176.7(7) . . . . ?
C16 O5 C17 C18 176.6(6) . . . . ?
C17 O5 C16 C15 -176.6(6) . . . . ?
C18 O4 C19 C20 -179.5(8) . . . . ?
C19 O4 C18 C17 -175.2(8) . . . . ?
C20 O3 C21 C22 178.1(8) . . . . ?
C21 O3 C20 C19 -176.3(8) . . . . ?
C22 O2 C23 C24 -179.3(9) . . . . ?
C23 O2 C22 C21 -176.0(9) . . . . ?
C24 O1 C14 C13 176.7(7) . . . . ?
